data_1545440
loop_
_publ_author_name
'Crespin, Lor\`ene'
'Biancalana, Lorenzo'
'Morack, Tobias'
'Blakemore, David C.'
'Ley, Steven V.'

_publ_section_title
;
 One-Pot Acid-Catalyzed Ring-Opening/Cyclization/Oxidation of Aziridines
 with N-Tosylhydrazones: Access to 1,2,4-Triazines.
;
_journal_issue 5
_journal_name_full 'Organic letters'
_journal_page_first 1084
_journal_page_last 1087
_journal_paper_doi 10.1021/acs.orglett.7b00101
_journal_volume 19
_journal_year 2017
_chemical_formula_moiety 'C29 H28 Br N3 O4 S2, 0.5(C6 H14)'
_chemical_formula_sum 'C32 H35 Br N3 O4 S2'
_chemical_formula_weight 669.66
_space_group_crystal_system triclinic
_space_group_IT_number 2
_space_group_name_Hall '-P 1'
_space_group_name_H-M_alt 'P -1'
_symmetry_space_group_name_Hall '-P 1'
_symmetry_space_group_name_H-M 'P -1'
_atom_sites_solution_hydrogens geom
_audit_creation_method SHELXL-2014/7
_cell_angle_alpha 103.583(2)
_cell_angle_beta 97.723(2)
_cell_angle_gamma 92.687(2)
_cell_formula_units_Z 2
_cell_length_a 9.6338(3)
_cell_length_b 11.7849(4)
_cell_length_c 14.3792(4)
_cell_measurement_reflns_used 9875
_cell_measurement_temperature 180(2)
_cell_measurement_theta_max 66.73
_cell_measurement_theta_min 3.20
_cell_volume 1567.24(9)
_computing_cell_refinement 'SAINT (Bruker, 2014)'
_computing_data_collection 'APEX2 (Bruker, 2014)'
_computing_data_reduction SAINT
_computing_molecular_graphics 'Mercury (Macrae et al., 2008)'
_computing_publication_material SHELXL
_computing_structure_refinement 'SHELXL (Sheldrick, 2015)'
_computing_structure_solution 'SHELXT (Sheldrick, 2015)'
_diffrn_ambient_temperature 180(2)
_diffrn_measured_fraction_theta_full 0.994
_diffrn_measured_fraction_theta_max 0.994
_diffrn_measurement_device_type 'Bruker D8-QUEST PHOTON-100'
_diffrn_measurement_method '\w and \f-scans'
_diffrn_radiation_type CuK\a
_diffrn_radiation_wavelength 1.54178
_diffrn_reflns_av_R_equivalents 0.0494
_diffrn_reflns_av_unetI/netI 0.0298
_diffrn_reflns_Laue_measured_fraction_full 0.994
_diffrn_reflns_Laue_measured_fraction_max 0.994
_diffrn_reflns_limit_h_max 11
_diffrn_reflns_limit_h_min -10
_diffrn_reflns_limit_k_max 14
_diffrn_reflns_limit_k_min -14
_diffrn_reflns_limit_l_max 17
_diffrn_reflns_limit_l_min -17
_diffrn_reflns_number 38636
_diffrn_reflns_point_group_measured_fraction_full 0.994
_diffrn_reflns_point_group_measured_fraction_max 0.994
_diffrn_reflns_theta_full 66.918
_diffrn_reflns_theta_max 66.918
_diffrn_reflns_theta_min 3.198
_diffrn_source 'Incoatec I\mS Cu microsource'
_exptl_absorpt_coefficient_mu 3.366
_exptl_absorpt_correction_T_max 0.7528
_exptl_absorpt_correction_T_min 0.6302
_exptl_absorpt_correction_type multi-scan
_exptl_absorpt_process_details 'SADABS (Bruker, 2014)'
_exptl_crystal_colour colourless
_exptl_crystal_density_diffrn 1.419
_exptl_crystal_description block
_exptl_crystal_F_000 694
_exptl_crystal_size_max 0.100
_exptl_crystal_size_mid 0.100
_exptl_crystal_size_min 0.070
_refine_diff_density_max 0.706
_refine_diff_density_min -0.934
_refine_diff_density_rms 0.068
_refine_ls_extinction_method none
_refine_ls_goodness_of_fit_ref 1.026
_refine_ls_hydrogen_treatment constr
_refine_ls_matrix_type full
_refine_ls_number_parameters 379
_refine_ls_number_reflns 5548
_refine_ls_number_restraints 5
_refine_ls_restrained_S_all 1.077
_refine_ls_R_factor_all 0.0653
_refine_ls_R_factor_gt 0.0486
_refine_ls_shift/su_max 0.001
_refine_ls_shift/su_mean 0.000
_refine_ls_structure_factor_coef Fsqd
_refine_ls_weighting_details 'w=1/[\s^2^(Fo^2^)+(0.0514P)^2^+2.6869P] where P=(Fo^2^+2Fc^2^)/3'
_refine_ls_weighting_scheme calc
_refine_ls_wR_factor_gt 0.1159
_refine_ls_wR_factor_ref 0.1266
_reflns_Friedel_coverage 0.000
_reflns_number_gt 4388
_reflns_number_total 5548
_reflns_threshold_expression 'I > 2\s(I)'
_cod_data_source_file ol7b00101_si_001.cif
_cod_data_source_block SL_B2_0005
_cod_database_code 1545440
_cambridge_user_name 'Lorene Crespin'
_cambridge_user_crsid lc667
_cambridge_supervisor_name 'Steven Ley'
_cambridge_supervisor_crsid svl1000
_cambridge_crystallographer_name 'Andrew Bond'
_cambridge_crystallographer_crsid adb29
_cambridge_sample_id LB1_56
_cambridge_data_id SL_B2_0005
_ccdc_publ_extra_info
;
_cambridge_sample_id LB1_56
_cambridge_data_id SL_B2_0005
;
_shelx_space_group_comment
;
The symmetry employed for this shelxl refinement is uniquely defined
by the following loop, which should always be used as a source of
symmetry information in preference to the above space-group names.
They are only intended as comments.
;
_shelx_estimated_absorpt_t_min 0.730
_shelx_estimated_absorpt_t_max 0.799

loop_
_space_group_symop_operation_xyz
'x, y, z'
'-x, -y, -z'

loop_
_atom_site_label
_atom_site_type_symbol
_atom_site_fract_x
_atom_site_fract_y
_atom_site_fract_z
_atom_site_U_iso_or_equiv
_atom_site_adp_type
_atom_site_occupancy
_atom_site_site_symmetry_order
_atom_site_calc_flag
_atom_site_refinement_flags_posn
_atom_site_refinement_flags_adp
Br1 Br 0.42808(6) 0.80811(5) 0.58734(3) 0.0831(2) Uani 1 1 d . .
S1 S 0.50493(8) 0.30833(6) 0.01771(5) 0.03031(19) Uani 1 1 d . .
S2 S 0.96751(8) 0.67100(6) 0.12784(6) 0.03088(19) Uani 1 1 d . .
O1 O 0.4005(2) 0.38611(19) -0.00044(17) 0.0410(6) Uani 1 1 d . .
O2 O 0.5611(3) 0.24033(19) -0.06242(15) 0.0389(6) Uani 1 1 d . .
O3 O 0.9291(3) 0.7473(2) 0.06605(17) 0.0430(6) Uani 1 1 d . .
O4 O 1.1106(2) 0.6440(2) 0.14483(17) 0.0418(6) Uani 1 1 d . .
N1 N 0.6424(3) 0.3899(2) 0.08892(17) 0.0260(5) Uani 1 1 d . .
N2 N 0.6252(3) 0.4495(2) 0.18428(17) 0.0284(6) Uani 1 1 d . .
N3 N 0.8725(3) 0.5493(2) 0.08277(18) 0.0289(6) Uani 1 1 d . .
H3A H 0.8088 0.5414 0.0313 0.035 Uiso 1 1 calc R U
C1 C 0.7859(3) 0.3494(2) 0.0811(2) 0.0269(6) Uani 1 1 d . .
H1A H 0.7946 0.3273 0.0108 0.032 Uiso 1 1 calc R U
C2 C 0.8941(3) 0.4520(2) 0.1289(2) 0.0289(7) Uani 1 1 d . .
H2A H 0.8861 0.4784 0.1985 0.035 Uiso 1 1 calc R U
H2B H 0.9898 0.4265 0.1236 0.035 Uiso 1 1 calc R U
C3 C 0.8185(3) 0.2439(3) 0.1214(2) 0.0291(7) Uani 1 1 d . .
C4 C 0.8154(4) 0.2450(3) 0.2180(2) 0.0370(8) Uani 1 1 d . .
H4A H 0.7942 0.3139 0.2614 0.044 Uiso 1 1 calc R U
C5 C 0.8431(4) 0.1457(3) 0.2510(3) 0.0454(9) Uani 1 1 d . .
H5A H 0.8417 0.1469 0.3171 0.055 Uiso 1 1 calc R U
C6 C 0.8728(4) 0.0450(3) 0.1881(3) 0.0474(9) Uani 1 1 d . .
H6A H 0.8907 -0.0231 0.2109 0.057 Uiso 1 1 calc R U
C7 C 0.8765(4) 0.0430(3) 0.0925(3) 0.0435(9) Uani 1 1 d . .
H7A H 0.8962 -0.0265 0.0492 0.052 Uiso 1 1 calc R U
C8 C 0.8513(3) 0.1425(3) 0.0595(3) 0.0361(8) Uani 1 1 d . .
H8A H 0.8565 0.1415 -0.0062 0.043 Uiso 1 1 calc R U
C9 C 0.9194(4) 0.7333(3) 0.2423(2) 0.0330(7) Uani 1 1 d . .
C10 C 1.0135(5) 0.7408(4) 0.3248(3) 0.0543(10) Uani 1 1 d . .
H10A H 1.1020 0.7093 0.3206 0.065 Uiso 1 1 calc R U
C11 C 0.9783(6) 0.7947(4) 0.4139(3) 0.0711(13) Uani 1 1 d . .
H11A H 1.0433 0.7993 0.4707 0.085 Uiso 1 1 calc R U
C12 C 0.8512(5) 0.8416(4) 0.4218(3) 0.0631(13) Uani 1 1 d . .
C13 C 0.7574(5) 0.8304(3) 0.3383(3) 0.0567(11) Uani 1 1 d . .
H13A H 0.6679 0.8602 0.3426 0.068 Uiso 1 1 calc R U
C14 C 0.7898(4) 0.7770(3) 0.2484(3) 0.0434(9) Uani 1 1 d . .
H14A H 0.7237 0.7704 0.1917 0.052 Uiso 1 1 calc R U
C15 C 0.8146(7) 0.9004(5) 0.5199(4) 0.099(2) Uani 1 1 d . .
H15A H 0.7206 0.9285 0.5118 0.148 Uiso 1 1 calc R U
H15B H 0.8158 0.8439 0.5603 0.148 Uiso 1 1 calc R U
H15C H 0.8835 0.9667 0.5511 0.148 Uiso 1 1 calc R U
C16 C 0.5281(4) 0.5185(3) 0.1923(2) 0.0331(7) Uani 1 1 d . .
H16A H 0.4698 0.5269 0.1359 0.040 Uiso 1 1 calc R U
C17 C 0.5049(3) 0.5856(3) 0.2879(2) 0.0326(7) Uani 1 1 d . .
C18 C 0.5685(4) 0.5624(3) 0.3731(2) 0.0440(9) Uani 1 1 d . .
H18A H 0.6281 0.5001 0.3706 0.053 Uiso 1 1 calc R U
C19 C 0.5457(5) 0.6292(4) 0.4614(3) 0.0546(10) Uani 1 1 d . .
H19A H 0.5886 0.6127 0.5198 0.065 Uiso 1 1 calc R U
C20 C 0.4606(4) 0.7195(4) 0.4643(3) 0.0494(10) Uani 1 1 d . .
C21 C 0.3966(4) 0.7456(4) 0.3811(3) 0.0509(10) Uani 1 1 d . .
H21A H 0.3386 0.8090 0.3844 0.061 Uiso 1 1 calc R U
C22 C 0.4185(4) 0.6775(3) 0.2930(3) 0.0433(8) Uani 1 1 d . .
H22A H 0.3739 0.6936 0.2350 0.052 Uiso 1 1 calc R U
C23 C 0.4335(3) 0.2161(3) 0.0828(2) 0.0300(7) Uani 1 1 d . .
C24 C 0.3098(4) 0.2404(3) 0.1192(3) 0.0387(8) Uani 1 1 d . .
H24A H 0.2644 0.3082 0.1115 0.046 Uiso 1 1 calc R U
C25 C 0.2527(4) 0.1645(3) 0.1670(3) 0.0435(8) Uani 1 1 d . .
H25A H 0.1674 0.1807 0.1919 0.052 Uiso 1 1 calc R U
C26 C 0.3177(4) 0.0649(3) 0.1793(2) 0.0358(8) Uani 1 1 d . .
C27 C 0.4428(4) 0.0436(3) 0.1430(2) 0.0353(7) Uani 1 1 d . .
H27A H 0.4897 -0.0230 0.1521 0.042 Uiso 1 1 calc R U
C28 C 0.5005(4) 0.1171(3) 0.0938(2) 0.0329(7) Uani 1 1 d . .
H28A H 0.5849 0.1002 0.0678 0.039 Uiso 1 1 calc R U
C29 C 0.2555(4) -0.0190(3) 0.2305(3) 0.0506(10) Uani 1 1 d . .
H29A H 0.1678 0.0089 0.2515 0.076 Uiso 1 1 calc R U
H29B H 0.2361 -0.0969 0.1862 0.076 Uiso 1 1 calc R U
H29C H 0.3223 -0.0235 0.2871 0.076 Uiso 1 1 calc R U
C1S C 0.1815(7) 0.4292(7) 0.3368(5) 0.131(3) Uani 1 1 d D .
H1SA H 0.2841 0.4421 0.3445 0.197 Uiso 1 1 calc R U
H1SB H 0.1532 0.3456 0.3102 0.197 Uiso 1 1 calc R U
H1SC H 0.1386 0.4740 0.2927 0.197 Uiso 1 1 calc R U
C2S C 0.1373(9) 0.4656(13) 0.4259(6) 0.222(7) Uani 1 1 d D .
H2SA H 0.1754 0.5483 0.4506 0.266 Uiso 1 1 calc R U
H2SB H 0.1898 0.4215 0.4679 0.266 Uiso 1 1 calc R U
C3S C -0.0009(7) 0.4632(7) 0.4484(3) 0.136(3) Uani 1 1 d D .
H3SA H -0.0367 0.3815 0.4433 0.163 Uiso 1 1 calc R U
H3SB H -0.0636 0.4953 0.4023 0.163 Uiso 1 1 calc R U

loop_
_atom_site_aniso_label
_atom_site_aniso_U_11
_atom_site_aniso_U_22
_atom_site_aniso_U_33
_atom_site_aniso_U_23
_atom_site_aniso_U_13
_atom_site_aniso_U_12
Br1 0.0855(4) 0.1012(4) 0.0475(3) -0.0215(3) 0.0292(3) 0.0028(3)
S1 0.0371(4) 0.0268(4) 0.0255(4) 0.0075(3) 0.0003(3) -0.0070(3)
S2 0.0334(4) 0.0275(4) 0.0316(4) 0.0067(3) 0.0088(3) -0.0068(3)
O1 0.0391(13) 0.0364(12) 0.0467(14) 0.0187(11) -0.0082(11) -0.0057(10)
O2 0.0564(15) 0.0336(12) 0.0234(11) 0.0034(9) 0.0061(10) -0.0120(10)
O3 0.0554(15) 0.0357(12) 0.0418(14) 0.0196(11) 0.0076(11) -0.0101(11)
O4 0.0307(13) 0.0481(14) 0.0431(14) 0.0051(11) 0.0069(10) -0.0058(10)
N1 0.0315(14) 0.0222(12) 0.0235(12) 0.0043(10) 0.0054(10) -0.0019(10)
N2 0.0349(15) 0.0224(12) 0.0252(13) 0.0009(10) 0.0049(11) -0.0017(11)
N3 0.0335(14) 0.0261(13) 0.0260(13) 0.0064(10) 0.0038(11) -0.0051(11)
C1 0.0325(17) 0.0237(14) 0.0239(15) 0.0041(12) 0.0066(12) -0.0009(12)
C2 0.0311(17) 0.0244(15) 0.0311(16) 0.0072(12) 0.0044(13) -0.0013(12)
C3 0.0315(17) 0.0251(15) 0.0320(16) 0.0074(13) 0.0091(13) 0.0019(12)
C4 0.047(2) 0.0330(17) 0.0332(18) 0.0088(14) 0.0110(15) 0.0079(15)
C5 0.052(2) 0.050(2) 0.047(2) 0.0284(18) 0.0187(17) 0.0134(17)
C6 0.046(2) 0.0353(19) 0.073(3) 0.0281(19) 0.0229(19) 0.0122(16)
C7 0.045(2) 0.0253(17) 0.066(2) 0.0112(16) 0.0266(18) 0.0093(15)
C8 0.0378(19) 0.0309(17) 0.0416(19) 0.0058(14) 0.0193(15) 0.0021(14)
C9 0.0404(19) 0.0236(15) 0.0337(17) 0.0037(13) 0.0102(14) -0.0074(13)
C10 0.056(3) 0.061(2) 0.038(2) -0.0012(18) 0.0022(18) 0.003(2)
C11 0.080(3) 0.086(3) 0.036(2) -0.005(2) 0.005(2) -0.005(3)
C12 0.085(3) 0.045(2) 0.051(3) -0.0126(19) 0.032(2) -0.022(2)
C13 0.055(3) 0.043(2) 0.072(3) 0.001(2) 0.034(2) -0.0046(18)
C14 0.044(2) 0.0381(19) 0.049(2) 0.0071(16) 0.0161(17) -0.0019(16)
C15 0.126(5) 0.085(4) 0.070(3) -0.027(3) 0.053(3) -0.029(3)
C16 0.0393(19) 0.0346(17) 0.0276(16) 0.0085(13) 0.0093(14) 0.0062(14)
C17 0.0322(17) 0.0363(17) 0.0303(17) 0.0069(13) 0.0111(13) 0.0020(14)
C18 0.055(2) 0.047(2) 0.0335(19) 0.0105(16) 0.0122(16) 0.0134(17)
C19 0.071(3) 0.062(3) 0.0297(19) 0.0092(18) 0.0069(18) 0.006(2)
C20 0.047(2) 0.058(2) 0.037(2) -0.0069(17) 0.0176(17) -0.0020(18)
C21 0.041(2) 0.056(2) 0.049(2) -0.0040(18) 0.0095(17) 0.0114(18)
C22 0.038(2) 0.052(2) 0.0374(19) 0.0050(16) 0.0067(15) 0.0111(16)
C23 0.0353(18) 0.0264(15) 0.0262(15) 0.0053(12) 0.0021(13) -0.0062(13)
C24 0.037(2) 0.0347(18) 0.045(2) 0.0116(15) 0.0075(16) -0.0010(14)
C25 0.039(2) 0.048(2) 0.046(2) 0.0123(17) 0.0147(16) -0.0031(16)
C26 0.044(2) 0.0339(17) 0.0271(16) 0.0048(13) 0.0060(14) -0.0099(15)
C27 0.048(2) 0.0259(16) 0.0295(17) 0.0051(13) 0.0042(15) -0.0041(14)
C28 0.0395(19) 0.0266(16) 0.0309(17) 0.0027(13) 0.0092(14) -0.0037(13)
C29 0.064(3) 0.048(2) 0.043(2) 0.0183(18) 0.0155(19) -0.0094(19)
C1S 0.101(5) 0.166(7) 0.138(7) 0.083(6) -0.009(5) -0.018(5)
C2S 0.147(9) 0.43(2) 0.124(8) 0.098(11) 0.028(7) 0.154(12)
C3S 0.173(8) 0.124(6) 0.080(5) -0.007(4) -0.033(5) 0.014(6)

loop_
_atom_type_symbol
_atom_type_description
_atom_type_scat_dispersion_real
_atom_type_scat_dispersion_imag
_atom_type_scat_source
C C 0.0181 0.0091 'International Tables Vol C Tables 4.2.6.8 and 6.1.1.4'
H H 0.0000 0.0000 'International Tables Vol C Tables 4.2.6.8 and 6.1.1.4'
N N 0.0311 0.0180 'International Tables Vol C Tables 4.2.6.8 and 6.1.1.4'
O O 0.0492 0.0322 'International Tables Vol C Tables 4.2.6.8 and 6.1.1.4'
S S 0.3331 0.5567 'International Tables Vol C Tables 4.2.6.8 and 6.1.1.4'
Br Br -0.6763 1.2805 'International Tables Vol C Tables 4.2.6.8 and 6.1.1.4'

loop_
_geom_angle_atom_site_label_1
_geom_angle_atom_site_label_2
_geom_angle_atom_site_label_3
_geom_angle
_geom_angle_site_symmetry_1
_geom_angle_site_symmetry_3
O2 S1 O1 118.57(14) . .
O2 S1 N1 105.22(13) . .
O1 S1 N1 107.21(13) . .
O2 S1 C23 110.25(14) . .
O1 S1 C23 106.94(15) . .
N1 S1 C23 108.24(13) . .
O4 S2 O3 119.81(15) . .
O4 S2 N3 107.65(14) . .
O3 S2 N3 106.75(14) . .
O4 S2 C9 106.84(15) . .
O3 S2 C9 107.58(15) . .
N3 S2 C9 107.70(13) . .
N2 N1 C1 113.7(2) . .
N2 N1 S1 118.28(19) . .
C1 N1 S1 118.65(18) . .
C16 N2 N1 116.9(3) . .
C2 N3 S2 118.9(2) . .
C2 N3 H3A 120.6 . .
S2 N3 H3A 120.6 . .
N1 C1 C3 115.6(2) . .
N1 C1 C2 108.7(2) . .
C3 C1 C2 110.5(2) . .
N1 C1 H1A 107.2 . .
C3 C1 H1A 107.2 . .
C2 C1 H1A 107.2 . .
N3 C2 C1 110.6(2) . .
N3 C2 H2A 109.5 . .
C1 C2 H2A 109.5 . .
N3 C2 H2B 109.5 . .
C1 C2 H2B 109.5 . .
H2A C2 H2B 108.1 . .
C8 C3 C4 118.9(3) . .
C8 C3 C1 118.9(3) . .
C4 C3 C1 122.2(3) . .
C5 C4 C3 120.1(3) . .
C5 C4 H4A 120.0 . .
C3 C4 H4A 120.0 . .
C6 C5 C4 120.3(3) . .
C6 C5 H5A 119.9 . .
C4 C5 H5A 119.9 . .
C7 C6 C5 120.1(3) . .
C7 C6 H6A 119.9 . .
C5 C6 H6A 119.9 . .
C6 C7 C8 119.9(3) . .
C6 C7 H7A 120.1 . .
C8 C7 H7A 120.1 . .
C7 C8 C3 120.7(3) . .
C7 C8 H8A 119.6 . .
C3 C8 H8A 119.6 . .
C10 C9 C14 120.2(3) . .
C10 C9 S2 119.6(3) . .
C14 C9 S2 120.1(3) . .
C9 C10 C11 119.5(4) . .
C9 C10 H10A 120.2 . .
C11 C10 H10A 120.2 . .
C12 C11 C10 121.4(4) . .
C12 C11 H11A 119.3 . .
C10 C11 H11A 119.3 . .
C11 C12 C13 117.9(4) . .
C11 C12 C15 120.7(5) . .
C13 C12 C15 121.4(5) . .
C12 C13 C14 121.8(4) . .
C12 C13 H13A 119.1 . .
C14 C13 H13A 119.1 . .
C9 C14 C13 119.0(4) . .
C9 C14 H14A 120.5 . .
C13 C14 H14A 120.5 . .
C12 C15 H15A 109.5 . .
C12 C15 H15B 109.5 . .
H15A C15 H15B 109.5 . .
C12 C15 H15C 109.5 . .
H15A C15 H15C 109.5 . .
H15B C15 H15C 109.5 . .
N2 C16 C17 120.6(3) . .
N2 C16 H16A 119.7 . .
C17 C16 H16A 119.7 . .
C18 C17 C22 119.0(3) . .
C18 C17 C16 122.4(3) . .
C22 C17 C16 118.7(3) . .
C19 C18 C17 120.4(3) . .
C19 C18 H18A 119.8 . .
C17 C18 H18A 119.8 . .
C20 C19 C18 119.4(4) . .
C20 C19 H19A 120.3 . .
C18 C19 H19A 120.3 . .
C19 C20 C21 121.8(3) . .
C19 C20 Br1 118.4(3) . .
C21 C20 Br1 119.8(3) . .
C20 C21 C22 118.5(4) . .
C20 C21 H21A 120.7 . .
C22 C21 H21A 120.7 . .
C21 C22 C17 121.0(3) . .
C21 C22 H22A 119.5 . .
C17 C22 H22A 119.5 . .
C24 C23 C28 120.7(3) . .
C24 C23 S1 120.0(2) . .
C28 C23 S1 119.3(2) . .
C23 C24 C25 119.0(3) . .
C23 C24 H24A 120.5 . .
C25 C24 H24A 120.5 . .
C24 C25 C26 121.4(3) . .
C24 C25 H25A 119.3 . .
C26 C25 H25A 119.3 . .
C27 C26 C25 118.2(3) . .
C27 C26 C29 120.0(3) . .
C25 C26 C29 121.8(3) . .
C28 C27 C26 121.3(3) . .
C28 C27 H27A 119.3 . .
C26 C27 H27A 119.3 . .
C27 C28 C23 119.2(3) . .
C27 C28 H28A 120.4 . .
C23 C28 H28A 120.4 . .
C26 C29 H29A 109.5 . .
C26 C29 H29B 109.5 . .
H29A C29 H29B 109.5 . .
C26 C29 H29C 109.5 . .
H29A C29 H29C 109.5 . .
H29B C29 H29C 109.5 . .
C2S C1S H1SA 109.5 . .
C2S C1S H1SB 109.5 . .
H1SA C1S H1SB 109.5 . .
C2S C1S H1SC 109.5 . .
H1SA C1S H1SC 109.5 . .
H1SB C1S H1SC 109.5 . .
C1S C2S C3S 128.7(8) . .
C1S C2S H2SA 105.1 . .
C3S C2S H2SA 105.1 . .
C1S C2S H2SB 105.1 . .
C3S C2S H2SB 105.1 . .
H2SA C2S H2SB 105.9 . .
C2S C3S C3S 108.8(7) . 2_566
C2S C3S H3SA 109.9 . .
C3S C3S H3SA 109.9 2_566 .
C2S C3S H3SB 109.9 . .
C3S C3S H3SB 109.9 2_566 .
H3SA C3S H3SB 108.3 . .

loop_
_geom_bond_atom_site_label_1
_geom_bond_atom_site_label_2
_geom_bond_distance
_geom_bond_site_symmetry_2
Br1 C20 1.906(3) .
S1 O2 1.427(2) .
S1 O1 1.431(2) .
S1 N1 1.668(2) .
S1 C23 1.764(3) .
S2 O4 1.431(2) .
S2 O3 1.433(2) .
S2 N3 1.611(2) .
S2 C9 1.770(3) .
N1 N2 1.421(3) .
N1 C1 1.493(4) .
N2 C16 1.267(4) .
N3 C2 1.463(4) .
N3 H3A 0.8800 .
C1 C3 1.519(4) .
C1 C2 1.523(4) .
C1 H1A 1.0000 .
C2 H2A 0.9900 .
C2 H2B 0.9900 .
C3 C8 1.389(4) .
C3 C4 1.389(4) .
C4 C5 1.387(5) .
C4 H4A 0.9500 .
C5 C6 1.380(5) .
C5 H5A 0.9500 .
C6 C7 1.374(5) .
C6 H6A 0.9500 .
C7 C8 1.384(5) .
C7 H7A 0.9500 .
C8 H8A 0.9500 .
C9 C10 1.375(5) .
C9 C14 1.378(5) .
C10 C11 1.383(6) .
C10 H10A 0.9500 .
C11 C12 1.374(7) .
C11 H11A 0.9500 .
C12 C13 1.379(7) .
C12 C15 1.513(6) .
C13 C14 1.381(5) .
C13 H13A 0.9500 .
C14 H14A 0.9500 .
C15 H15A 0.9800 .
C15 H15B 0.9800 .
C15 H15C 0.9800 .
C16 C17 1.467(4) .
C16 H16A 0.9500 .
C17 C18 1.387(5) .
C17 C22 1.390(5) .
C18 C19 1.380(5) .
C18 H18A 0.9500 .
C19 C20 1.370(6) .
C19 H19A 0.9500 .
C20 C21 1.377(6) .
C21 C22 1.381(5) .
C21 H21A 0.9500 .
C22 H22A 0.9500 .
C23 C24 1.381(5) .
C23 C28 1.390(4) .
C24 C25 1.386(5) .
C24 H24A 0.9500 .
C25 C26 1.391(5) .
C25 H25A 0.9500 .
C26 C27 1.388(5) .
C26 C29 1.512(4) .
C27 C28 1.381(4) .
C27 H27A 0.9500 .
C28 H28A 0.9500 .
C29 H29A 0.9800 .
C29 H29B 0.9800 .
C29 H29C 0.9800 .
C1S C2S 1.382(7) .
C1S H1SA 0.9800 .
C1S H1SB 0.9800 .
C1S H1SC 0.9800 .
C2S C3S 1.412(8) .
C2S H2SA 0.9900 .
C2S H2SB 0.9900 .
C3S C3S 1.531(8) 2_566
C3S H3SA 0.9900 .
C3S H3SB 0.9900 .

loop_
_geom_hbond_atom_site_label_D
_geom_hbond_atom_site_label_H
_geom_hbond_atom_site_label_A
_geom_hbond_distance_DH
_geom_hbond_distance_HA
_geom_hbond_distance_DA
_geom_hbond_angle_DHA
_geom_hbond_site_symmetry_A
N3 H3A O1 0.88 2.26 2.945(3) 135.1 2_665

loop_
_geom_torsion_atom_site_label_1
_geom_torsion_atom_site_label_2
_geom_torsion_atom_site_label_3
_geom_torsion_atom_site_label_4
_geom_torsion
_geom_torsion_site_symmetry_4
O2 S1 N1 N2 -167.24(19) .
O1 S1 N1 N2 65.7(2) .
C23 S1 N1 N2 -49.4(2) .
O2 S1 N1 C1 -22.8(2) .
O1 S1 N1 C1 -149.9(2) .
C23 S1 N1 C1 95.1(2) .
C1 N1 N2 C16 157.2(3) .
S1 N1 N2 C16 -56.6(3) .
O4 S2 N3 C2 47.4(3) .
O3 S2 N3 C2 177.2(2) .
C9 S2 N3 C2 -67.5(3) .
N2 N1 C1 C3 74.2(3) .
S1 N1 C1 C3 -71.8(3) .
N2 N1 C1 C2 -50.6(3) .
S1 N1 C1 C2 163.37(19) .
S2 N3 C2 C1 174.9(2) .
N1 C1 C2 N3 -58.6(3) .
C3 C1 C2 N3 173.6(2) .
N1 C1 C3 C8 119.1(3) .
C2 C1 C3 C8 -117.0(3) .
N1 C1 C3 C4 -60.3(4) .
C2 C1 C3 C4 63.6(4) .
C8 C3 C4 C5 -0.7(5) .
C1 C3 C4 C5 178.7(3) .
C3 C4 C5 C6 -0.5(6) .
C4 C5 C6 C7 0.7(6) .
C5 C6 C7 C8 0.4(6) .
C6 C7 C8 C3 -1.7(5) .
C4 C3 C8 C7 1.9(5) .
C1 C3 C8 C7 -177.6(3) .
O4 S2 C9 C10 -3.3(3) .
O3 S2 C9 C10 -133.2(3) .
N3 S2 C9 C10 112.1(3) .
O4 S2 C9 C14 174.8(3) .
O3 S2 C9 C14 45.0(3) .
N3 S2 C9 C14 -69.7(3) .
C14 C9 C10 C11 -1.3(6) .
S2 C9 C10 C11 176.9(3) .
C9 C10 C11 C12 -0.4(7) .
C10 C11 C12 C13 2.0(7) .
C10 C11 C12 C15 -179.9(4) .
C11 C12 C13 C14 -1.9(6) .
C15 C12 C13 C14 180.0(4) .
C10 C9 C14 C13 1.4(5) .
S2 C9 C14 C13 -176.8(3) .
C12 C13 C14 C9 0.3(6) .
N1 N2 C16 C17 -178.6(3) .
N2 C16 C17 C18 -11.8(5) .
N2 C16 C17 C22 166.7(3) .
C22 C17 C18 C19 0.3(5) .
C16 C17 C18 C19 178.8(3) .
C17 C18 C19 C20 -0.6(6) .
C18 C19 C20 C21 0.1(6) .
C18 C19 C20 Br1 178.7(3) .
C19 C20 C21 C22 0.6(6) .
Br1 C20 C21 C22 -177.9(3) .
C20 C21 C22 C17 -1.0(6) .
C18 C17 C22 C21 0.5(5) .
C16 C17 C22 C21 -178.0(3) .
O2 S1 C23 C24 -140.5(3) .
O1 S1 C23 C24 -10.3(3) .
N1 S1 C23 C24 105.0(3) .
O2 S1 C23 C28 37.2(3) .
O1 S1 C23 C28 167.4(2) .
N1 S1 C23 C28 -77.4(3) .
C28 C23 C24 C25 0.0(5) .
S1 C23 C24 C25 177.6(3) .
C23 C24 C25 C26 0.2(5) .
C24 C25 C26 C27 0.5(5) .
C24 C25 C26 C29 -179.4(3) .
C25 C26 C27 C28 -1.5(5) .
C29 C26 C27 C28 178.4(3) .
C26 C27 C28 C23 1.7(5) .
C24 C23 C28 C27 -0.9(5) .
S1 C23 C28 C27 -178.6(2) .
C1S C2S C3S C3S -167.7(12) 2_566
